data_7214191
loop_
_publ_author_name
'Yang, E.'
'Wang, Lin'
'Zhang, Jian'

_publ_section_title
;
 A luminescent neutral cadmium(ii)--boron(iii)--imidazolate framework with
 sql net
;
_journal_issue 14
_journal_name_full CrystEngComm
_journal_page_first 2889
_journal_paper_doi 10.1039/c3ce42604a
_journal_volume 16
_journal_year 2014
_chemical_formula_moiety 'C12 H12 B Br Cd N8'
_chemical_formula_sum 'C12 H12 B Br Cd N8'
_chemical_formula_weight 471.42
_chemical_name_systematic
; 
 ? 
;
_space_group_IT_number 85
_symmetry_cell_setting tetragonal
_symmetry_space_group_name_Hall '-P 4a'
_symmetry_space_group_name_H-M 'P 4/n :2'
_atom_sites_solution_hydrogens geom
_atom_sites_solution_primary direct
_atom_sites_solution_secondary difmap
_audit_creation_method SHELXL-97
_cell_angle_alpha 90.00
_cell_angle_beta 90.00
_cell_angle_gamma 90.00
_cell_formula_units_Z 2
_cell_length_a 11.0387(2)
_cell_length_b 11.0387(2)
_cell_length_c 6.6318(5)
_cell_measurement_temperature 293(2)
_cell_volume 808.10(6)
_computing_cell_refinement 'Bruker FRAMBO'
_computing_data_collection 'Bruker FRAMBO'
_computing_data_reduction 'Bruker SAINT'
_computing_molecular_graphics 'Bruker SHELXTL'
_computing_publication_material 'Bruker SHELXTL'
_computing_structure_refinement 'SHELXL-97 (Sheldrick, 1997)'
_computing_structure_solution 'SHELXS-97 (Sheldrick, 1990)'
_diffrn_ambient_temperature 293(2)
_diffrn_measured_fraction_theta_full 1.000
_diffrn_measured_fraction_theta_max 1.000
_diffrn_measurement_device_type 'multiwire proportional'
_diffrn_measurement_method 'phi and omega scans'
_diffrn_radiation_monochromator graphite
_diffrn_radiation_source 'fine-focus sealed tube'
_diffrn_radiation_type MoK\a
_diffrn_radiation_wavelength 0.71073
_diffrn_reflns_av_R_equivalents 0.0321
_diffrn_reflns_av_sigmaI/netI 0.0460
_diffrn_reflns_limit_h_max 8
_diffrn_reflns_limit_h_min -11
_diffrn_reflns_limit_k_max 13
_diffrn_reflns_limit_k_min -13
_diffrn_reflns_limit_l_max 8
_diffrn_reflns_limit_l_min -4
_diffrn_reflns_number 1623
_diffrn_reflns_theta_full 25.99
_diffrn_reflns_theta_max 25.99
_diffrn_reflns_theta_min 2.61
_exptl_absorpt_coefficient_mu 3.833
_exptl_absorpt_correction_T_max 0.585
_exptl_absorpt_correction_T_min 0.469
_exptl_absorpt_correction_type multi-scan
_exptl_absorpt_process_details sadabs
_exptl_crystal_colour colourless
_exptl_crystal_density_diffrn 1.937
_exptl_crystal_density_method 'not measured'
_exptl_crystal_description prism
_exptl_crystal_F_000 456
_exptl_crystal_size_max 0.20
_exptl_crystal_size_mid 0.18
_exptl_crystal_size_min 0.14
_refine_diff_density_max 3.754
_refine_diff_density_min -1.946
_refine_diff_density_rms 0.195
_refine_ls_extinction_method none
_refine_ls_goodness_of_fit_ref 1.049
_refine_ls_hydrogen_treatment constr
_refine_ls_matrix_type full
_refine_ls_number_parameters 54
_refine_ls_number_reflns 801
_refine_ls_number_restraints 0
_refine_ls_restrained_S_all 1.049
_refine_ls_R_factor_all 0.0725
_refine_ls_R_factor_gt 0.0626
_refine_ls_shift/su_max 0.000
_refine_ls_shift/su_mean 0.000
_refine_ls_structure_factor_coef Fsqd
_refine_ls_weighting_details 'calc w=1/[\s^2^(Fo^2^)+(0.0642P)^2^+11.3674P] where P=(Fo^2^+2Fc^2^)/3'
_refine_ls_weighting_scheme calc
_refine_ls_wR_factor_gt 0.1614
_refine_ls_wR_factor_ref 0.1706
_reflns_number_gt 692
_reflns_number_total 801
_reflns_threshold_expression >2sigma(I)
_cod_data_source_file c3ce42604a.txt
_cod_data_source_block 1
_cod_depositor_comments
;
The following automatic conversions were performed:

'_symmetry_cell_setting' value 'Tetragonal' changed to 'tetragonal'
according to
/usr/data/users/saulius/crontab/automatic-downloads/current/RSC/lib/dictionaries/cif_core.dic
dictionary named 'cif_core.dic' version 2.4.2 from 2011-04-26.

Automatic conversion script
Id: cif_fix_values 2281 2013-09-26 08:29:07Z andrius 
;
_cod_original_sg_symbol_H-M P4/n
_cod_database_code 7214191

loop_
_symmetry_equiv_pos_as_xyz
'x, y, z'
'-x+1/2, -y+1/2, z'
'-y+1/2, x, z'
'y, -x+1/2, z'
'-x, -y, -z'
'x-1/2, y-1/2, -z'
'y-1/2, -x, -z'
'-y, x-1/2, -z'

loop_
_atom_site_label
_atom_site_type_symbol
_atom_site_fract_x
_atom_site_fract_y
_atom_site_fract_z
_atom_site_U_iso_or_equiv
_atom_site_adp_type
_atom_site_occupancy
_atom_site_symmetry_multiplicity
_atom_site_calc_flag
_atom_site_refinement_flags
Cd1 Cd 0.2500 0.2500 0.3164(2) 0.0384(5) Uani 1 4 d S
Br1 Br 0.2500 0.2500 0.7303(4) 0.0852(10) Uani 1 4 d S
N2 N -0.1393(6) 0.2246(6) 0.1358(11) 0.0301(15) Uani 1 1 d .
N1 N 0.0458(6) 0.2252(7) 0.2598(12) 0.0393(18) Uani 1 1 d .
C2 C -0.1353(8) 0.1439(8) 0.2943(14) 0.038(2) Uani 1 1 d .
H2A H -0.1996 0.0975 0.3422 0.046 Uiso 1 1 calc R
C1 C -0.0219(7) 0.1444(7) 0.3668(14) 0.0366(19) Uani 1 1 d .
H1A H 0.0061 0.0971 0.4731 0.044 Uiso 1 1 calc R
B1 B -0.2500 0.2500 0.0000 0.032(4) Uani 1 4 d S
C3 C -0.0269(7) 0.2707(7) 0.1257(15) 0.0364(19) Uani 1 1 d .
H3A H -0.0035 0.3291 0.0324 0.044 Uiso 1 1 calc R

loop_
_atom_site_aniso_label
_atom_site_aniso_U_11
_atom_site_aniso_U_22
_atom_site_aniso_U_33
_atom_site_aniso_U_23
_atom_site_aniso_U_13
_atom_site_aniso_U_12
Cd1 0.0204(5) 0.0204(5) 0.0745(10) 0.000 0.000 0.000
Br1 0.0970(14) 0.0970(14) 0.0614(16) 0.000 0.000 0.000
N2 0.021(3) 0.022(3) 0.047(4) 0.002(3) 0.004(3) -0.001(2)
N1 0.022(3) 0.030(4) 0.065(5) 0.005(3) -0.005(3) -0.001(3)
C2 0.026(4) 0.034(4) 0.054(5) 0.006(4) 0.006(4) -0.005(3)
C1 0.028(4) 0.030(4) 0.052(5) 0.005(4) -0.001(4) 0.002(3)
B1 0.022(5) 0.022(5) 0.050(11) 0.000 0.000 0.000
C3 0.023(4) 0.028(4) 0.058(5) 0.009(4) -0.003(4) -0.003(3)

loop_
_atom_type_symbol
_atom_type_description
_atom_type_scat_dispersion_real
_atom_type_scat_dispersion_imag
_atom_type_scat_source
C C 0.0033 0.0016 'International Tables Vol C Tables 4.2.6.8 and 6.1.1.4'
H H 0.0000 0.0000 'International Tables Vol C Tables 4.2.6.8 and 6.1.1.4'
B B 0.0013 0.0007 'International Tables Vol C Tables 4.2.6.8 and 6.1.1.4'
N N 0.0061 0.0033 'International Tables Vol C Tables 4.2.6.8 and 6.1.1.4'
Br Br -0.2901 2.4595 'International Tables Vol C Tables 4.2.6.8 and 6.1.1.4'
Cd Cd -0.8075 1.2024 'International Tables Vol C Tables 4.2.6.8 and 6.1.1.4'

loop_
_geom_angle_atom_site_label_1
_geom_angle_atom_site_label_2
_geom_angle_atom_site_label_3
_geom_angle
_geom_angle_site_symmetry_1
_geom_angle_site_symmetry_3
N1 Cd1 N1 88.48(7) . 4
N1 Cd1 N1 161.2(4) . 2
N1 Cd1 N1 88.48(7) 4 2
N1 Cd1 N1 88.48(7) . 3
N1 Cd1 N1 161.2(4) 4 3
N1 Cd1 N1 88.48(7) 2 3
N1 Cd1 Br1 99.4(2) . .
N1 Cd1 Br1 99.4(2) 4 .
N1 Cd1 Br1 99.4(2) 2 .
N1 Cd1 Br1 99.4(2) 3 .
C3 N2 C2 104.7(7) . .
C3 N2 B1 129.3(6) . .
C2 N2 B1 126.0(6) . .
C3 N1 C1 105.7(7) . .
C3 N1 Cd1 132.1(6) . .
C1 N1 Cd1 122.0(6) . .
C1 C2 N2 107.5(7) . .
C1 C2 H2A 126.3 . .
N2 C2 H2A 126.3 . .
C2 C1 N1 109.2(8) . .
C2 C1 H1A 125.4 . .
N1 C1 H1A 125.4 . .
N2 B1 N2 108.6(5) 2_455 .
N2 B1 N2 109.9(3) 2_455 8_565
N2 B1 N2 109.9(3) . 8_565
N2 B1 N2 109.9(3) 2_455 7
N2 B1 N2 109.9(3) . 7
N2 B1 N2 108.6(5) 8_565 7
N1 C3 N2 113.0(8) . .
N1 C3 H3A 123.5 . .
N2 C3 H3A 123.5 . .

loop_
_geom_bond_atom_site_label_1
_geom_bond_atom_site_label_2
_geom_bond_distance
_geom_bond_site_symmetry_2
Cd1 N1 2.301(7) .
Cd1 N1 2.301(7) 4
Cd1 N1 2.301(7) 2
Cd1 N1 2.301(7) 3
Cd1 Br1 2.745(3) .
N2 C3 1.343(10) .
N2 C2 1.379(11) .
N2 B1 1.543(7) .
N1 C3 1.299(11) .
N1 C1 1.363(11) .
C2 C1 1.341(12) .
C2 H2A 0.9300 .
C1 H1A 0.9300 .
B1 N2 1.543(7) 2_455
B1 N2 1.543(7) 8_565
B1 N2 1.543(7) 7
C3 H3A 0.9300 .
